data_7230707
loop_
_publ_author_name
'Wang, Leyu'
'Yu, Tao'
'Xie, Zongliang'
'Ubba, Eethamukkala'
'Zhan, Tianya'
'Yang, Zhiyong'
'Zhang, Yi'
'Chi, Zhenguo'

_publ_section_title
;
 Gated photochromic molecules with AIEgen: turn-on the photochromism with
 an oxidation reagent
;
_journal_issue 33
_journal_name_full 'RSC Advances'
_journal_page_first 18613
_journal_paper_doi 10.1039/C8RA02828A
_journal_volume 8
_journal_year 2018
_chemical_formula_moiety 'C32 H23 Cl2 O P'
_chemical_formula_sum 'C32 H23 Cl2 O P'
_chemical_formula_weight 525.37
_space_group_crystal_system monoclinic
_space_group_IT_number 7
_space_group_name_Hall 'P -2yc'
_space_group_name_H-M_alt 'P 1 c 1'
_symmetry_space_group_name_Hall 'P -2yc'
_symmetry_space_group_name_H-M 'P 1 c 1'
_atom_sites_solution_hydrogens geom
_atom_sites_solution_primary iterative
_audit_creation_date 2018-01-11
_audit_creation_method
;
Olex2 1.2
(compiled 2016.09.09 svn.r3337 for OlexSys, GUI svn.r5227)
;
_audit_update_record
;
2018-03-26 deposited with the CCDC.
2018-05-08 downloaded from the CCDC.
;
_cell_angle_alpha 90
_cell_angle_beta 98.5848(13)
_cell_angle_gamma 90
_cell_formula_units_Z 4
_cell_length_a 27.1771(4)
_cell_length_b 9.16128(15)
_cell_length_c 10.88636(13)
_cell_measurement_reflns_used 4680
_cell_measurement_temperature 293(2)
_cell_measurement_theta_max 62.5350
_cell_measurement_theta_min 3.2810
_cell_volume 2680.09(7)
_computing_cell_refinement
;
CrysAlisPro, Agilent Technologies,
Version 1.171.36.28 (release 01-02-2013 CrysAlis171 .NET)
(compiled Feb  1 2013,16:14:44)
;
_computing_data_collection
;
CrysAlisPro, Agilent Technologies,
Version 1.171.36.28 (release 01-02-2013 CrysAlis171 .NET)
(compiled Feb  1 2013,16:14:44)
;
_computing_data_reduction
;
CrysAlisPro, Agilent Technologies,
Version 1.171.36.28 (release 01-02-2013 CrysAlis171 .NET)
(compiled Feb  1 2013,16:14:44)
;
_computing_molecular_graphics 'Olex2 (Dolomanov et al., 2009)'
_computing_publication_material 'Olex2 (Dolomanov et al., 2009)'
_computing_structure_refinement 'ShelXL (Sheldrick, 2015)'
_computing_structure_solution 'olex2.solve (Bourhis et al., 2015)'
_diffrn_ambient_temperature 293(2)
_diffrn_detector_area_resol_mean 16.0855
_diffrn_measured_fraction_theta_full 0.977
_diffrn_measured_fraction_theta_max 0.977
_diffrn_measurement_details
;
#__ type_ start__ end____ width___ exp.time_
  1 omega  -19.00   76.00   1.0000   11.0000
omega____ theta____ kappa____ phi______ frames
    -       34.2729  -99.0000    0.0000 95

#__ type_ start__ end____ width___ exp.time_
  2 omega  -38.00   58.00   1.0000   11.0000
omega____ theta____ kappa____ phi______ frames
    -       34.2729  -37.0000   30.0000 96

#__ type_ start__ end____ width___ exp.time_
  3 omega   69.00   99.00   1.0000   44.0000
omega____ theta____ kappa____ phi______ frames
    -       90.5000  -93.0000 -109.8915 30

#__ type_ start__ end____ width___ exp.time_
  4 omega   92.00  120.00   1.0000   44.0000
omega____ theta____ kappa____ phi______ frames
    -       90.5000  -93.0000  136.9427 28

#__ type_ start__ end____ width___ exp.time_
  5 omega   97.00  123.00   1.0000   44.0000
omega____ theta____ kappa____ phi______ frames
    -       90.5000  178.0000 -180.0000 26

#__ type_ start__ end____ width___ exp.time_
  6 omega   95.00  145.00   1.0000   44.0000
omega____ theta____ kappa____ phi______ frames
    -       90.5000   61.0000  -90.0000 50

#__ type_ start__ end____ width___ exp.time_
  7 omega   80.00  107.00   1.0000   44.0000
omega____ theta____ kappa____ phi______ frames
    -       90.5000  111.0000 -150.0000 27

#__ type_ start__ end____ width___ exp.time_
  8 omega   21.00   54.00   1.0000   44.0000
omega____ theta____ kappa____ phi______ frames
    -       90.5000  -93.0000  136.9427 33

#__ type_ start__ end____ width___ exp.time_
  9 omega  110.00  147.00   1.0000   44.0000
omega____ theta____ kappa____ phi______ frames
    -       90.5000  111.0000 -150.0000 37

#__ type_ start__ end____ width___ exp.time_
 10 omega   52.00   88.00   1.0000   44.0000
omega____ theta____ kappa____ phi______ frames
    -       90.5000  178.0000 -180.0000 36

#__ type_ start__ end____ width___ exp.time_
 11 omega   22.00   64.00   1.0000   44.0000
omega____ theta____ kappa____ phi______ frames
    -       90.5000  -93.0000 -109.8915 42

#__ type_ start__ end____ width___ exp.time_
 12 omega   70.00  149.00   1.0000   44.0000
omega____ theta____ kappa____ phi______ frames
    -       90.5000   61.0000 -150.0000 79

#__ type_ start__ end____ width___ exp.time_
 13 omega   23.00   67.00   1.0000   44.0000
omega____ theta____ kappa____ phi______ frames
    -       90.5000  -45.0000  -90.0000 44

#__ type_ start__ end____ width___ exp.time_
 14 omega   61.00   98.00   1.0000   44.0000
omega____ theta____ kappa____ phi______ frames
    -       90.5000  -61.0000 -150.0000 37

#__ type_ start__ end____ width___ exp.time_
 15 omega   19.00  117.00   1.0000   44.0000
omega____ theta____ kappa____ phi______ frames
    -       90.5000  -91.0000   39.1885 98
;
_diffrn_measurement_device_type 'Xcalibur, Sapphire3, Gemini ultra'
_diffrn_measurement_method '\w scans'
_diffrn_orient_matrix_UB_11 0.0272460000
_diffrn_orient_matrix_UB_12 0.1478401000
_diffrn_orient_matrix_UB_13 0.0146770000
_diffrn_orient_matrix_UB_21 -0.0502507000
_diffrn_orient_matrix_UB_22 0.0800994000
_diffrn_orient_matrix_UB_23 -0.0294908000
_diffrn_orient_matrix_UB_31 -0.0047029000
_diffrn_orient_matrix_UB_32 0.0013229000
_diffrn_orient_matrix_UB_33 0.1392210000
_diffrn_radiation_monochromator mirror
_diffrn_radiation_type CuK\a
_diffrn_radiation_wavelength 1.54184
_diffrn_reflns_av_R_equivalents 0.0211
_diffrn_reflns_av_unetI/netI 0.0271
_diffrn_reflns_Laue_measured_fraction_full 0.977
_diffrn_reflns_Laue_measured_fraction_max 0.977
_diffrn_reflns_limit_h_max 28
_diffrn_reflns_limit_h_min -31
_diffrn_reflns_limit_k_max 10
_diffrn_reflns_limit_k_min -9
_diffrn_reflns_limit_l_max 12
_diffrn_reflns_limit_l_min -9
_diffrn_reflns_number 9425
_diffrn_reflns_point_group_measured_fraction_full 0.550
_diffrn_reflns_point_group_measured_fraction_max 0.550
_diffrn_reflns_theta_full 62.570
_diffrn_reflns_theta_max 62.570
_diffrn_reflns_theta_min 3.289
_diffrn_source 'Enhance Ultra (Cu) X-ray Source'
_exptl_absorpt_coefficient_mu 2.919
_exptl_absorpt_correction_T_max 1.00000
_exptl_absorpt_correction_T_min 0.46393
_exptl_absorpt_correction_type multi-scan
_exptl_absorpt_process_details
;
CrysAlisPro, Agilent Technologies,
Version 1.171.36.28 (release 01-02-2013 CrysAlis171 .NET)
(compiled Feb  1 2013,16:14:44)
Empirical absorption correction using spherical harmonics,
 implemented in SCALE3 ABSPACK scaling algorithm.
;
_exptl_crystal_density_diffrn 1.302
_exptl_crystal_description white
_exptl_crystal_F_000 1088
_refine_diff_density_max 0.203
_refine_diff_density_min -0.298
_refine_diff_density_rms 0.033
_refine_ls_abs_structure_details
;
 Classical Flack method preferred over Parsons because s.u. lower.
;
_refine_ls_abs_structure_Flack 0.04(3)
_refine_ls_extinction_method none
_refine_ls_goodness_of_fit_ref 1.051
_refine_ls_hydrogen_treatment constr
_refine_ls_matrix_type full
_refine_ls_number_parameters 649
_refine_ls_number_reflns 4731
_refine_ls_number_restraints 2
_refine_ls_restrained_S_all 1.051
_refine_ls_R_factor_all 0.0391
_refine_ls_R_factor_gt 0.0351
_refine_ls_shift/su_max 0.000
_refine_ls_shift/su_mean 0.000
_refine_ls_structure_factor_coef Fsqd
_refine_ls_weighting_details 'w=1/[\s^2^(Fo^2^)+(0.0594P)^2^+0.3980P] where P=(Fo^2^+2Fc^2^)/3'
_refine_ls_weighting_scheme calc
_refine_ls_wR_factor_gt 0.0974
_refine_ls_wR_factor_ref 0.1019
_reflns_Friedel_coverage 0.125
_reflns_Friedel_fraction_full 0.122
_reflns_Friedel_fraction_max 0.122
_reflns_number_gt 4244
_reflns_number_total 4731
_reflns_threshold_expression 'I > 2\s(I)'
_cod_data_source_file c8ra02828a2.cif
_cod_data_source_block exp_21119
_cod_original_cell_volume 2680.08(7)
_cod_database_code 7230707
_shelx_space_group_comment
;
The symmetry employed for this shelxl refinement is uniquely defined
by the following loop, which should always be used as a source of
symmetry information in preference to the above space-group names.
They are only intended as comments.
;
_reflns_odcompleteness_completeness 99.11
_reflns_odcompleteness_iscentric 1
_reflns_odcompleteness_theta 58.86
_olex2_refinement_description
;
1. Fixed Uiso
 At 1.2 times of:
  All C(H) groups
2.a Aromatic/amide H refined with riding coordinates:
 C46(H46), C2(H2), C47(H47), C49(H49), C32(H32), C54(H54), C3(H3), C12(H12),
 C6(H6), C17(H17), C60(H60), C8(H8), C50(H50), C55(H55), C19(H19), C14(H14),
 C51(H51), C10(H10), C37(H37), C31(H31), C25(H25), C36(H36), C61(H61), C28(H28),
  C26(H26), C38(H38), C58(H58), C15(H15), C29(H29), C35(H35), C11(H11), C5(H5),
 C9(H9), C4(H4), C63(H63), C64(H64), C57(H57), C18(H18), C22(H22), C34(H34),
 C44(H44), C40(H40), C23(H23), C43(H43), C41(H41), C42(H42)
;
_shelx_shelxl_version_number 2014/7
_olex2_submission_special_instructions 'No special instructions were received'

loop_
_space_group_symop_operation_xyz
'x, y, z'
'x, -y, z+1/2'

loop_
_atom_site_label
_atom_site_type_symbol
_atom_site_fract_x
_atom_site_fract_y
_atom_site_fract_z
_atom_site_U_iso_or_equiv
_atom_site_adp_type
_atom_site_occupancy
_atom_site_site_symmetry_order
_atom_site_calc_flag
_atom_site_refinement_flags_posn
P2 P 0.80247(5) 0.38616(17) 0.69536(11) 0.0452(3) Uani 1 1 d .
P1 P 0.54603(5) 0.88626(17) 0.54273(11) 0.0455(3) Uani 1 1 d .
O1 O 0.55161(18) 0.8328(6) 0.6739(4) 0.0569(11) Uani 1 1 d .
C46 C 0.8611(2) 0.6108(7) 0.8266(6) 0.0503(15) Uani 1 1 d .
H46 H 0.8352 0.6271 0.8720 0.060 Uiso 1 1 calc R
C45 C 0.8550(2) 0.5037(7) 0.7336(5) 0.0429(13) Uani 1 1 d .
C7 C 0.5997(2) 0.9883(8) 0.5134(6) 0.0502(14) Uani 1 1 d .
C2 C 0.5498(3) 0.6010(8) 0.4690(7) 0.0636(19) Uani 1 1 d .
H2 H 0.5630 0.5861 0.5519 0.076 Uiso 1 1 calc R
C47 C 0.9037(2) 0.6927(8) 0.8537(6) 0.0525(15) Uani 1 1 d .
H47 H 0.9067 0.7625 0.9164 0.063 Uiso 1 1 calc R
C49 C 0.9371(3) 0.5669(9) 0.6938(7) 0.0614(17) Uani 1 1 d .
H49 H 0.9629 0.5521 0.6480 0.074 Uiso 1 1 calc R
C32 C 0.2523(3) 1.4673(9) 0.4810(9) 0.077(2) Uani 1 1 d .
H32 H 0.2666 1.5079 0.5562 0.092 Uiso 1 1 calc R
C54 C 1.0958(3) 0.7899(9) 0.9170(7) 0.0643(18) Uani 1 1 d .
H54 H 1.0829 0.7051 0.9466 0.077 Uiso 1 1 calc R
C3 C 0.5446(4) 0.4841(9) 0.3919(9) 0.079(2) Uani 1 1 d .
H3 H 0.5563 0.3926 0.4196 0.095 Uiso 1 1 calc R
C12 C 0.6300(3) 0.9369(10) 0.4303(7) 0.070(2) Uani 1 1 d .
H12 H 0.6209 0.8559 0.3807 0.084 Uiso 1 1 calc R
C6 C 0.5159(3) 0.7595(9) 0.3102(7) 0.0657(19) Uani 1 1 d .
H6 H 0.5061 0.8527 0.2830 0.079 Uiso 1 1 calc R
C1 C 0.5369(2) 0.7374(7) 0.4319(5) 0.0474(13) Uani 1 1 d .
C17 C 0.4438(3) 1.1877(8) 0.3914(6) 0.0538(16) Uani 1 1 d .
H17 H 0.4403 1.2555 0.3271 0.065 Uiso 1 1 calc R
C59 C 1.0149(3) 0.7892(9) 0.6113(7) 0.0631(18) Uani 1 1 d .
C60 C 1.0514(4) 0.7214(14) 0.5485(9) 0.102(3) Uani 1 1 d .
H60 H 1.0793 0.6743 0.5905 0.122 Uiso 1 1 calc R
C16 C 0.4050(3) 1.1700(7) 0.4558(6) 0.0517(15) Uani 1 1 d .
C53 C 1.0722(3) 0.8526(9) 0.8115(6) 0.0586(17) Uani 1 1 d .
C8 C 0.6131(4) 1.1062(11) 0.5776(8) 0.093(3) Uani 1 1 d .
H8 H 0.5923 1.1437 0.6303 0.111 Uiso 1 1 calc R
C48 C 0.9435(3) 0.6681(8) 0.7831(6) 0.0571(17) Uani 1 1 d .
C50 C 0.8951(3) 0.4831(8) 0.6648(6) 0.0568(16) Uani 1 1 d .
H50 H 0.8929 0.4142 0.6014 0.068 Uiso 1 1 calc R
C55 C 1.1398(3) 0.8518(10) 0.9829(7) 0.073(2) Uani 1 1 d .
H55 H 1.1546 0.8137 1.0587 0.087 Uiso 1 1 calc R
C27 C 0.2750(3) 1.3500(8) 0.4311(7) 0.0618(17) Uani 1 1 d .
C19 C 0.3571(3) 1.2477(8) 0.4208(7) 0.0628(18) Uani 1 1 d .
H19 H 0.3490 1.2683 0.3365 0.075 Uiso 1 1 calc R
C20 C 0.3237(3) 1.2929(8) 0.4912(6) 0.0592(17) Uani 1 1 d .
C62 C 0.9986(4) 0.7921(11) 0.3536(8) 0.084(3) Uani 1 1 d .
C14 C 0.4539(2) 0.9826(7) 0.5722(6) 0.0517(15) Uani 1 1 d .
H14 H 0.4573 0.9097 0.6324 0.062 Uiso 1 1 calc R
C51 C 0.9896(3) 0.7500(9) 0.8200(7) 0.0635(18) Uani 1 1 d .
H51 H 0.9963 0.7763 0.9033 0.076 Uiso 1 1 calc R
C30 C 0.1876(3) 1.4709(10) 0.3047(7) 0.069(2) Uani 1 1 d .
C10 C 0.6861(4) 1.1392(11) 0.4921(10) 0.098(3) Uani 1 1 d .
H10 H 0.7136 1.1953 0.4811 0.117 Uiso 1 1 calc R
C37 C 0.6939(4) 0.6902(11) 0.6786(9) 0.092(3) Uani 1 1 d .
H37 H 0.6863 0.7792 0.6393 0.111 Uiso 1 1 calc R
C31 C 0.2089(3) 1.5227(10) 0.4196(9) 0.083(3) Uani 1 1 d .
H31 H 0.1932 1.5977 0.4562 0.100 Uiso 1 1 calc R
C13 C 0.4921(2) 1.0057(7) 0.5086(6) 0.0484(14) Uani 1 1 d .
C25 C 0.3845(4) 1.3562(10) 0.8245(8) 0.078(2) Uani 1 1 d .
H25 H 0.4129 1.4002 0.8671 0.094 Uiso 1 1 calc R
C36 C 0.6615(3) 0.6271(10) 0.7578(8) 0.079(2) Uani 1 1 d .
H36 H 0.6305 0.6682 0.7615 0.094 Uiso 1 1 calc R
C61 C 1.0419(4) 0.7316(12) 0.4173(9) 0.100(3) Uani 1 1 d .
H61 H 1.0657 0.6962 0.3718 0.120 Uiso 1 1 calc R
C28 C 0.2516(3) 1.2969(9) 0.3144(7) 0.070(2) Uani 1 1 d .
H28 H 0.2667 1.2218 0.2762 0.084 Uiso 1 1 calc R
C33 C 0.7488(3) 0.4833(7) 0.7297(6) 0.0541(15) Uani 1 1 d .
C26 C 0.3745(4) 1.3537(11) 0.6947(9) 0.080(2) Uani 1 1 d .
H26 H 0.3973 1.3967 0.6502 0.096 Uiso 1 1 calc R
C38 C 0.7356(3) 0.6170(8) 0.6631(8) 0.075(2) Uani 1 1 d .
H38 H 0.7560 0.6531 0.6088 0.090 Uiso 1 1 calc R
C52 C 1.0236(2) 0.7923(8) 0.7491(7) 0.0625(18) Uani 1 1 d .
C21 C 0.3323(3) 1.2902(9) 0.6294(7) 0.0626(18) Uani 1 1 d .
C58 C 1.0957(3) 0.9647(9) 0.7593(8) 0.070(2) Uani 1 1 d .
H58 H 1.0821 0.9983 0.6809 0.085 Uiso 1 1 calc R
C15 C 0.4101(3) 1.0613(8) 0.5529(7) 0.0581(17) Uani 1 1 d .
H15 H 0.3849 1.0450 0.6005 0.070 Uiso 1 1 calc R
C56 C 1.1601(3) 0.9705(8) 0.9304(7) 0.0612(18) Uani 1 1 d .
C29 C 0.2080(3) 1.3521(10) 0.2569(8) 0.074(2) Uani 1 1 d .
H29 H 0.1919 1.3088 0.1846 0.088 Uiso 1 1 calc R
C35 C 0.6760(3) 0.5115(12) 0.8245(8) 0.089(3) Uani 1 1 d .
H35 H 0.6574 0.4802 0.8845 0.106 Uiso 1 1 calc R
C24 C 0.3483(5) 1.2871(13) 0.8874(9) 0.100(3) Uani 1 1 d .
C11 C 0.6753(3) 1.0116(12) 0.4234(10) 0.094(3) Uani 1 1 d .
H11 H 0.6975 0.9758 0.3736 0.112 Uiso 1 1 calc R
C5 C 0.5096(4) 0.6441(10) 0.2292(7) 0.075(2) Uani 1 1 d .
H5 H 0.4972 0.6597 0.1459 0.090 Uiso 1 1 calc R
C9 C 0.6585(4) 1.1777(13) 0.5687(10) 0.111(4) Uani 1 1 d .
H9 H 0.6681 1.2558 0.6214 0.133 Uiso 1 1 calc R
C4 C 0.5218(4) 0.5041(11) 0.2719(9) 0.084(3) Uani 1 1 d .
H4 H 0.5145 0.4243 0.2195 0.101 Uiso 1 1 calc R
C63 C 0.9669(5) 0.8470(12) 0.4167(10) 0.103(3) Uani 1 1 d .
H63 H 0.9379 0.8867 0.3732 0.124 Uiso 1 1 calc R
C64 C 0.9727(3) 0.8512(10) 0.5434(7) 0.072(2) Uani 1 1 d .
H64 H 0.9487 0.8950 0.5838 0.086 Uiso 1 1 calc R
C57 C 1.1394(3) 1.0306(9) 0.8206(8) 0.071(2) Uani 1 1 d .
H57 H 1.1535 1.1113 0.7874 0.085 Uiso 1 1 calc R
C18 C 0.4885(2) 1.1102(6) 0.4160(6) 0.0482(15) Uani 1 1 d .
H18 H 0.5147 1.1282 0.3719 0.058 Uiso 1 1 calc R
C22 C 0.2998(3) 1.2348(10) 0.6992(8) 0.080(2) Uani 1 1 d .
H22 H 0.2693 1.2030 0.6578 0.096 Uiso 1 1 calc R
C34 C 0.7175(3) 0.4363(10) 0.8080(9) 0.076(2) Uani 1 1 d .
H34 H 0.7249 0.3498 0.8517 0.091 Uiso 1 1 calc R
Cl4 Cl 1.21450(9) 1.0504(3) 1.0102(2) 0.0953(8) Uani 1 1 d .
Cl2 Cl 0.13400(9) 1.5476(3) 0.2263(2) 0.0941(7) Uani 1 1 d .
Cl3 Cl 0.98856(14) 0.7968(4) 0.1908(2) 0.1290(11) Uani 1 1 d .
Cl1 Cl 0.35612(14) 1.2859(4) 1.0473(2) 0.1448(14) Uani 1 1 d .
O2 O 0.79829(19) 0.3308(5) 0.5671(4) 0.0594(12) Uani 1 1 d .
C44 C 0.7948(3) 0.0991(7) 0.7636(7) 0.0584(17) Uani 1 1 d .
H44 H 0.7783 0.0849 0.6834 0.070 Uiso 1 1 calc R
C39 C 0.8114(2) 0.2403(7) 0.8071(6) 0.0493(14) Uani 1 1 d .
C40 C 0.8328(3) 0.2573(9) 0.9302(7) 0.0657(19) Uani 1 1 d .
H40 H 0.8426 0.3498 0.9595 0.079 Uiso 1 1 calc R
C23 C 0.3080(5) 1.2213(15) 0.8265(10) 0.114(4) Uani 1 1 d .
H23 H 0.2864 1.1686 0.8684 0.137 Uiso 1 1 calc R
C43 C 0.8047(3) -0.0190(9) 0.8486(8) 0.074(2) Uani 1 1 d .
H43 H 0.7970 -0.1135 0.8209 0.089 Uiso 1 1 calc R
C41 C 0.8399(4) 0.1383(10) 1.0106(9) 0.081(2) Uani 1 1 d .
H41 H 0.8548 0.1516 1.0925 0.098 Uiso 1 1 calc R
C42 C 0.8252(3) 0.0020(9) 0.9693(8) 0.073(2) Uani 1 1 d .
H42 H 0.8291 -0.0767 1.0238 0.087 Uiso 1 1 calc R

loop_
_atom_site_aniso_label
_atom_site_aniso_U_11
_atom_site_aniso_U_22
_atom_site_aniso_U_33
_atom_site_aniso_U_23
_atom_site_aniso_U_13
_atom_site_aniso_U_12
P2 0.0472(8) 0.0442(8) 0.0445(8) -0.0012(6) 0.0076(6) -0.0010(7)
P1 0.0517(8) 0.0445(8) 0.0412(7) -0.0003(6) 0.0095(6) 0.0019(7)
O1 0.065(3) 0.063(3) 0.043(2) 0.0043(19) 0.0087(19) 0.002(2)
C46 0.053(4) 0.055(4) 0.046(3) -0.005(3) 0.018(3) 0.005(3)
C45 0.053(3) 0.046(3) 0.032(2) 0.003(2) 0.012(2) 0.006(3)
C7 0.044(3) 0.060(4) 0.046(3) 0.006(3) 0.004(2) -0.002(3)
C2 0.076(5) 0.060(4) 0.056(4) 0.008(3) 0.016(3) -0.008(3)
C47 0.058(4) 0.050(3) 0.053(3) 0.000(3) 0.021(3) -0.002(3)
C49 0.053(4) 0.068(4) 0.070(4) -0.004(3) 0.029(3) 0.004(3)
C32 0.061(5) 0.084(5) 0.082(5) -0.017(4) 0.002(4) 0.023(4)
C54 0.055(4) 0.071(4) 0.066(4) 0.002(3) 0.004(3) -0.014(3)
C3 0.090(6) 0.045(4) 0.110(7) -0.006(4) 0.038(5) -0.007(4)
C12 0.066(5) 0.074(5) 0.072(5) -0.009(4) 0.017(4) -0.009(4)
C6 0.078(5) 0.062(4) 0.056(4) -0.009(3) 0.008(3) 0.010(4)
C1 0.056(3) 0.041(3) 0.048(3) -0.004(3) 0.017(3) 0.001(3)
C17 0.063(4) 0.057(3) 0.042(3) 0.013(3) 0.009(3) 0.009(3)
C59 0.056(4) 0.076(5) 0.060(4) -0.004(3) 0.017(3) -0.010(4)
C60 0.091(6) 0.150(8) 0.071(5) 0.016(5) 0.030(4) 0.026(6)
C16 0.058(4) 0.048(4) 0.051(3) 0.000(3) 0.011(3) 0.005(3)
C53 0.053(4) 0.072(4) 0.053(4) 0.004(3) 0.016(3) -0.002(3)
C8 0.090(6) 0.121(7) 0.072(5) -0.023(5) 0.026(4) -0.020(5)
C48 0.049(4) 0.069(4) 0.056(4) 0.002(3) 0.016(3) -0.006(3)
C50 0.062(4) 0.066(4) 0.047(3) -0.011(3) 0.025(3) -0.003(3)
C55 0.075(5) 0.085(5) 0.060(4) -0.004(4) 0.015(3) -0.026(4)
C27 0.051(4) 0.060(4) 0.076(5) -0.002(4) 0.011(3) 0.005(3)
C19 0.059(4) 0.073(4) 0.057(4) 0.012(3) 0.014(3) 0.023(4)
C20 0.063(4) 0.066(4) 0.049(3) -0.010(3) 0.007(3) 0.006(3)
C62 0.097(7) 0.095(6) 0.058(5) 0.014(4) 0.002(4) -0.031(6)
C14 0.056(4) 0.039(3) 0.060(4) 0.006(3) 0.008(3) -0.001(3)
C51 0.059(4) 0.074(5) 0.058(4) 0.001(3) 0.010(3) 0.003(4)
C30 0.067(5) 0.078(5) 0.062(4) 0.009(3) 0.008(3) 0.005(4)
C10 0.078(6) 0.103(6) 0.102(6) 0.035(5) -0.019(5) -0.049(5)
C37 0.096(6) 0.084(5) 0.088(5) -0.004(4) -0.014(4) 0.031(4)
C31 0.060(5) 0.071(5) 0.120(7) -0.030(5) 0.017(4) 0.010(4)
C13 0.045(3) 0.043(3) 0.057(3) -0.006(3) 0.008(3) 0.002(3)
C25 0.073(5) 0.085(5) 0.074(5) -0.013(4) 0.001(4) 0.012(4)
C36 0.048(4) 0.101(6) 0.087(5) -0.015(4) 0.013(3) 0.000(4)
C61 0.113(7) 0.118(7) 0.077(6) -0.014(5) 0.036(5) -0.011(6)
C28 0.082(5) 0.075(4) 0.055(4) -0.012(3) 0.012(3) 0.019(4)
C33 0.056(4) 0.047(3) 0.055(3) 0.000(3) -0.005(3) 0.000(3)
C26 0.071(5) 0.080(5) 0.085(6) -0.013(4) 0.000(4) 0.000(4)
C38 0.071(5) 0.066(4) 0.087(5) 0.025(4) 0.004(4) 0.032(4)
C52 0.043(3) 0.067(4) 0.080(5) -0.005(4) 0.016(3) -0.003(3)
C21 0.053(4) 0.069(4) 0.065(4) -0.016(4) 0.006(3) 0.006(4)
C58 0.056(4) 0.075(5) 0.080(5) 0.026(4) 0.006(3) 0.010(4)
C15 0.057(4) 0.063(4) 0.059(4) 0.011(3) 0.023(3) 0.005(3)
C56 0.042(3) 0.055(4) 0.086(5) 0.000(3) 0.008(3) -0.004(3)
C29 0.068(5) 0.081(5) 0.066(4) -0.014(4) -0.008(3) 0.002(4)
C35 0.083(5) 0.105(6) 0.084(5) 0.006(4) 0.033(4) 0.040(5)
C24 0.122(9) 0.112(8) 0.068(5) 0.001(5) 0.021(5) 0.057(7)
C11 0.054(4) 0.098(6) 0.135(7) 0.020(6) 0.036(4) 0.010(4)
C5 0.083(5) 0.095(6) 0.046(3) -0.019(4) 0.009(3) 0.002(5)
C9 0.087(6) 0.138(9) 0.107(7) -0.039(6) 0.015(5) -0.063(6)
C4 0.093(6) 0.080(6) 0.087(6) -0.039(5) 0.045(5) -0.023(5)
C63 0.100(7) 0.117(7) 0.082(6) 0.031(6) -0.021(5) -0.030(6)
C64 0.065(5) 0.081(5) 0.070(5) 0.003(4) 0.012(3) -0.009(4)
C57 0.062(4) 0.070(4) 0.080(5) 0.009(4) 0.004(4) -0.014(4)
C18 0.053(4) 0.042(3) 0.052(4) -0.003(3) 0.016(3) 0.006(3)
C22 0.069(4) 0.101(5) 0.071(4) -0.004(4) 0.013(3) -0.016(4)
C34 0.066(5) 0.068(5) 0.101(6) -0.002(4) 0.035(4) 0.004(4)
Cl4 0.0739(14) 0.0981(18) 0.1084(18) -0.0047(13) -0.0039(12) -0.0273(12)
Cl2 0.0761(15) 0.0952(17) 0.1048(17) 0.0024(13) -0.0065(12) 0.0257(12)
Cl3 0.186(3) 0.1283(18) 0.0658(13) 0.0168(13) -0.0035(15) -0.068(2)
Cl1 0.196(3) 0.180(3) 0.0578(12) 0.0056(15) 0.0170(14) 0.107(3)
O2 0.073(3) 0.054(3) 0.053(3) -0.008(2) 0.012(2) -0.009(2)
C44 0.065(4) 0.042(3) 0.073(4) -0.001(3) 0.022(3) -0.008(3)
C39 0.037(3) 0.054(3) 0.058(4) 0.001(3) 0.010(2) 0.001(3)
C40 0.073(5) 0.060(4) 0.061(4) 0.009(3) -0.002(3) -0.006(4)
C23 0.123(8) 0.157(10) 0.074(6) -0.007(6) 0.046(6) -0.024(8)
C43 0.095(6) 0.046(4) 0.089(6) 0.008(4) 0.037(5) -0.002(4)
C41 0.082(6) 0.078(5) 0.083(5) 0.028(4) 0.010(4) 0.006(5)
C42 0.069(5) 0.056(4) 0.098(6) 0.026(4) 0.028(4) 0.012(4)

loop_
_atom_type_symbol
_atom_type_description
_atom_type_scat_dispersion_real
_atom_type_scat_dispersion_imag
_atom_type_scat_source
C C 0.0181 0.0091 'International Tables Vol C Tables 4.2.6.8 and 6.1.1.4'
H H 0.0000 0.0000 'International Tables Vol C Tables 4.2.6.8 and 6.1.1.4'
Cl Cl 0.3639 0.7018 'International Tables Vol C Tables 4.2.6.8 and 6.1.1.4'
O O 0.0492 0.0322 'International Tables Vol C Tables 4.2.6.8 and 6.1.1.4'
P P 0.2955 0.4335 'International Tables Vol C Tables 4.2.6.8 and 6.1.1.4'

loop_
_geom_angle_atom_site_label_1
_geom_angle_atom_site_label_2
_geom_angle_atom_site_label_3
_geom_angle
C45 P2 C33 107.4(3)
C45 P2 C39 105.5(3)
C33 P2 C39 105.0(3)
O2 P2 C45 112.0(3)
O2 P2 C33 114.7(3)
O2 P2 C39 111.6(3)
O1 P1 C7 111.7(3)
O1 P1 C1 111.9(3)
O1 P1 C13 110.8(3)
C7 P1 C1 107.9(3)
C7 P1 C13 107.5(3)
C1 P1 C13 106.8(3)
C47 C46 C45 122.9(6)
C46 C45 P2 126.5(5)
C46 C45 C50 117.1(6)
C50 C45 P2 116.4(5)
C12 C7 P1 120.9(6)
C8 C7 P1 120.1(6)
C8 C7 C12 118.8(8)
C1 C2 C3 123.4(7)
C46 C47 C48 118.5(6)
C48 C49 C50 124.8(6)
C31 C32 C27 119.9(8)
C53 C54 C55 121.0(8)
C2 C3 C4 118.3(8)
C7 C12 C11 118.2(8)
C5 C6 C1 120.0(8)
C2 C1 P1 119.7(5)
C2 C1 C6 118.6(6)
C6 C1 P1 121.7(5)
C16 C17 C18 124.0(6)
C60 C59 C52 118.3(7)
C64 C59 C60 120.0(8)
C64 C59 C52 121.6(7)
C61 C60 C59 114.8(9)
C17 C16 C19 121.9(6)
C17 C16 C15 117.5(6)
C15 C16 C19 120.3(6)
C54 C53 C52 120.1(7)
C54 C53 C58 118.4(7)
C58 C53 C52 121.3(7)
C7 C8 C9 121.5(9)
C47 C48 C51 117.1(6)
C49 C48 C47 118.1(6)
C49 C48 C51 124.7(6)
C49 C50 C45 118.6(6)
C56 C55 C54 117.6(8)
C32 C27 C20 121.4(7)
C32 C27 C28 116.7(7)
C28 C27 C20 121.7(6)
C20 C19 C16 130.2(7)
C27 C20 C21 116.6(6)
C19 C20 C27 119.6(6)
C19 C20 C21 123.8(6)
C61 C62 Cl3 120.5(9)
C63 C62 C61 118.4(9)
C63 C62 Cl3 121.0(9)
C13 C14 C15 123.5(6)
C52 C51 C48 128.5(7)
C31 C30 Cl2 121.2(7)
C29 C30 C31 118.8(8)
C29 C30 Cl2 120.0(6)
C9 C10 C11 119.6(8)
C38 C37 C36 118.4(9)
C32 C31 C30 122.1(8)
C14 C13 P1 117.3(5)
C14 C13 C18 120.4(6)
C18 C13 P1 122.2(5)
C26 C25 C24 115.7(9)
C35 C36 C37 119.6(8)
C62 C61 C60 122.9(9)
C29 C28 C27 122.0(7)
C38 C33 P2 117.7(6)
C34 C33 P2 125.2(6)
C34 C33 C38 117.0(8)
C21 C26 C25 123.2(10)
C37 C38 C33 120.7(9)
C59 C52 C53 117.6(6)
C51 C52 C59 123.7(6)
C51 C52 C53 118.7(7)
C26 C21 C20 120.4(8)
C22 C21 C20 124.0(7)
C22 C21 C26 115.5(8)
C53 C58 C57 122.3(7)
C14 C15 C16 117.3(6)
C55 C56 Cl4 118.7(6)
C57 C56 C55 123.1(7)
C57 C56 Cl4 118.2(6)
C28 C29 C30 120.1(7)
C36 C35 C34 121.6(9)
C25 C24 Cl1 119.9(10)
C23 C24 C25 122.3(9)
C23 C24 Cl1 117.8(10)
C10 C11 C12 119.4(8)
C6 C5 C4 119.8(8)
C10 C9 C8 122.1(9)
C3 C4 C5 119.6(7)
C62 C63 C64 124.5(10)
C63 C64 C59 119.2(9)
C56 C57 C58 116.8(7)
C13 C18 C17 117.1(6)
C21 C22 C23 125.6(9)
C35 C34 C33 122.1(9)
C43 C44 C39 117.0(7)
C44 C39 P2 116.4(5)
C40 C39 P2 124.4(5)
C40 C39 C44 119.2(6)
C39 C40 C41 121.2(8)
C24 C23 C22 117.1(10)
C42 C43 C44 122.0(7)
C42 C41 C40 120.1(9)
C43 C42 C41 120.3(7)

loop_
_geom_bond_atom_site_label_1
_geom_bond_atom_site_label_2
_geom_bond_distance
P2 C45 1.787(7)
P2 C33 1.796(8)
P2 O2 1.474(5)
P2 C39 1.799(7)
P1 O1 1.496(5)
P1 C7 1.801(7)
P1 C1 1.813(6)
P1 C13 1.822(7)
C46 C45 1.401(9)
C46 C47 1.374(9)
C45 C50 1.425(9)
C7 C12 1.394(11)
C7 C8 1.308(11)
C2 C3 1.355(12)
C2 C1 1.344(10)
C47 C48 1.435(10)
C49 C48 1.335(10)
C49 C50 1.371(11)
C32 C27 1.390(11)
C32 C31 1.363(12)
C54 C53 1.356(10)
C54 C55 1.419(10)
C3 C4 1.373(13)
C12 C11 1.419(12)
C6 C1 1.376(10)
C6 C5 1.371(11)
C17 C16 1.361(10)
C17 C18 1.398(9)
C59 C60 1.429(13)
C59 C52 1.484(11)
C59 C64 1.390(11)
C60 C61 1.416(13)
C16 C19 1.482(9)
C16 C15 1.443(9)
C53 C52 1.497(10)
C53 C58 1.376(11)
C8 C9 1.411(13)
C48 C51 1.464(10)
C55 C56 1.381(11)
C27 C20 1.482(10)
C27 C28 1.420(11)
C19 C20 1.339(10)
C20 C21 1.487(10)
C62 C61 1.389(14)
C62 C63 1.284(16)
C62 Cl3 1.753(9)
C14 C13 1.348(9)
C14 C15 1.381(10)
C51 C52 1.346(10)
C30 C31 1.382(12)
C30 C29 1.359(12)
C30 Cl2 1.723(8)
C10 C11 1.395(15)
C10 C9 1.253(15)
C37 C36 1.443(14)
C37 C38 1.348(12)
C13 C18 1.384(9)
C25 C26 1.399(12)
C25 C24 1.427(16)
C36 C35 1.311(13)
C28 C29 1.354(11)
C33 C38 1.441(10)
C33 C34 1.360(12)
C26 C21 1.384(11)
C21 C22 1.346(12)
C58 C57 1.410(12)
C56 C57 1.359(11)
C56 Cl4 1.759(7)
C35 C34 1.357(11)
C24 Cl1 1.722(10)
C24 C23 1.337(16)
C5 C4 1.388(13)
C63 C64 1.365(13)
C22 C23 1.377(13)
C44 C39 1.427(9)
C44 C43 1.423(11)
C39 C40 1.387(9)
C40 C41 1.394(11)
C43 C42 1.362(12)
C41 C42 1.366(12)
